data_4128111
loop_
_publ_author_name
'Liu, Zhenxing'
'Xu, Chaofan'
'Del Pozo, Juan'
'Torker, Sebastian'
'Hoveyda, Amir H.'

_publ_section_title
;
 Ru-Based Catechothiolate Complexes Bearing an Unsaturated NHC Ligand:
 Effective Cross-Metathesis Catalysts for Synthesis of (
 Z)-\a,\b-Unsaturated Esters, Carboxylic Acids, and Primary, Secondary,
 and Weinreb Amides.
;
_journal_issue 17
_journal_name_full 'Journal of the American Chemical Society'
_journal_page_first 7137
_journal_page_last 7146
_journal_paper_doi 10.1021/jacs.9b02318
_journal_volume 141
_journal_year 2019
_chemical_formula_moiety '3(C33 H30 Cl2 F2 N2 O Ru S2), C H2 Cl2'
_chemical_formula_sum 'C100 H92 Cl8 F6 N6 O3 Ru3 S6'
_chemical_formula_weight 2318.96
_space_group_crystal_system monoclinic
_space_group_IT_number 14
_space_group_name_Hall '-P 2yn'
_space_group_name_H-M_alt 'P 1 21/n 1'
_symmetry_space_group_name_Hall '-P 2yn'
_symmetry_space_group_name_H-M 'P 1 21/n 1'
_atom_sites_solution_hydrogens geom
_atom_sites_solution_primary dual
_atom_sites_solution_secondary difmap
_audit_creation_method SHELXL-2016/6
_cell_angle_alpha 90
_cell_angle_beta 93.2110(10)
_cell_angle_gamma 90
_cell_formula_units_Z 4
_cell_length_a 12.6425(3)
_cell_length_b 20.1905(4)
_cell_length_c 38.4232(7)
_cell_measurement_reflns_used 9961
_cell_measurement_temperature 100(2)
_cell_measurement_theta_max 66.56
_cell_measurement_theta_min 2.30
_cell_volume 9792.4(4)
_computing_cell_refinement 'SAINT (Bruker, 2014)'
_computing_data_collection 'APEX2 (Bruker, 2014)'
_computing_data_reduction 'SAINT (Bruker, 2014)'
_computing_molecular_graphics 'Bruker SHELXTL'
_computing_publication_material 'Bruker SHELXTL'
_computing_structure_refinement 'SHELXL-2016/6 (Sheldrick, 2016)'
_computing_structure_solution 'SHELXT 2016/6 (Sheldrick, 2016)'
_diffrn_ambient_temperature 100(2)
_diffrn_measured_fraction_theta_full 0.993
_diffrn_measured_fraction_theta_max 0.993
_diffrn_measurement_device_type 'Bruker Kappa DUO CCD diffractometer'
_diffrn_measurement_method '\f and \w scans'
_diffrn_radiation_monochromator mirrors
_diffrn_radiation_type CuK\a
_diffrn_radiation_wavelength 1.54178
_diffrn_reflns_av_R_equivalents 0.0497
_diffrn_reflns_av_unetI/netI 0.0506
_diffrn_reflns_Laue_measured_fraction_full 0.993
_diffrn_reflns_Laue_measured_fraction_max 0.993
_diffrn_reflns_limit_h_max 15
_diffrn_reflns_limit_h_min -15
_diffrn_reflns_limit_k_max 23
_diffrn_reflns_limit_k_min -21
_diffrn_reflns_limit_l_max 45
_diffrn_reflns_limit_l_min -44
_diffrn_reflns_number 63548
_diffrn_reflns_point_group_measured_fraction_full 0.993
_diffrn_reflns_point_group_measured_fraction_max 0.993
_diffrn_reflns_theta_full 66.704
_diffrn_reflns_theta_max 66.704
_diffrn_reflns_theta_min 2.303
_diffrn_source 'microfocus sealed tube'
_diffrn_source_type 'Incoatec I\uS'
_exptl_absorpt_coefficient_mu 7.444
_exptl_absorpt_correction_T_max 0.7533
_exptl_absorpt_correction_T_min 0.5593
_exptl_absorpt_correction_type multi-scan
_exptl_absorpt_process_details
;
Sheldrick, G.M. (2016). SADABS. Bruker AXS Inc. Madison, WI USA.
;
_exptl_crystal_colour red
_exptl_crystal_density_diffrn 1.573
_exptl_crystal_density_meas ?
_exptl_crystal_density_method none
_exptl_crystal_description block
_exptl_crystal_F_000 4704
_exptl_crystal_size_max 0.320
_exptl_crystal_size_mid 0.180
_exptl_crystal_size_min 0.150
_refine_diff_density_max 2.229
_refine_diff_density_min -1.140
_refine_diff_density_rms 0.147
_refine_ls_extinction_method none
_refine_ls_goodness_of_fit_ref 1.131
_refine_ls_hydrogen_treatment constr
_refine_ls_matrix_type full
_refine_ls_number_parameters 1231
_refine_ls_number_reflns 17210
_refine_ls_number_restraints 1253
_refine_ls_restrained_S_all 1.097
_refine_ls_R_factor_all 0.0742
_refine_ls_R_factor_gt 0.0662
_refine_ls_shift/su_max 0.002
_refine_ls_shift/su_mean 0.000
_refine_ls_structure_factor_coef Fsqd
_refine_ls_weighting_details 'w=1/[\s^2^(Fo^2^)+(0.0642P)^2^+69.4809P] where P=(Fo^2^+2Fc^2^)/3'
_refine_ls_weighting_scheme calc
_refine_ls_wR_factor_gt 0.1724
_refine_ls_wR_factor_ref 0.1776
_reflns_Friedel_coverage 0.000
_reflns_number_gt 15135
_reflns_number_total 17210
_reflns_threshold_expression 'I > 2\s(I)'
_cod_data_source_file ja9b02318_si_002.cif
_cod_data_source_block 3(C33H30Cl2F2N2ORuS2)CH2Cl2
_cod_depositor_comments
;
The following automatic conversions were performed:

'_exptl_crystal_density_meas' value 'not measured' was changed to '?'
- the value is perceived as not measured.

Automatic conversion script
Id: cif_fix_values 4973 2017-02-22 13:04:09Z antanas 
;
_cod_database_code 4128111
_shelx_shelxl_version_number 2016/6
_shelx_space_group_comment
;
The symmetry employed for this shelxl refinement is uniquely defined
by the following loop, which should always be used as a source of
symmetry information in preference to the above space-group names.
They are only intended as comments.
;
_shelx_estimated_absorpt_t_min 0.199
_shelx_estimated_absorpt_t_max 0.401

loop_
_space_group_symop_operation_xyz
'x, y, z'
'-x+1/2, y+1/2, -z+1/2'
'-x, -y, -z'
'x-1/2, -y-1/2, z-1/2'

loop_
_atom_site_label
_atom_site_type_symbol
_atom_site_fract_x
_atom_site_fract_y
_atom_site_fract_z
_atom_site_U_iso_or_equiv
_atom_site_adp_type
_atom_site_occupancy
_atom_site_site_symmetry_order
_atom_site_calc_flag
_atom_site_refinement_flags_posn
_atom_site_refinement_flags_adp
_atom_site_refinement_flags_occupancy
_atom_site_disorder_assembly
_atom_site_disorder_group
Ru1 Ru 0.68190(4) 0.38723(2) 0.83143(2) 0.02721(13) Uani 1 1 d . . . . .
Cl1 Cl 0.29124(16) 0.41341(11) 0.77055(5) 0.0511(5) Uani 1 1 d . . . . .
Cl2 Cl 0.6388(2) 0.63020(10) 0.77410(5) 0.0607(6) Uani 1 1 d . . . . .
S1 S 0.51412(13) 0.38150(8) 0.80810(4) 0.0311(3) Uani 1 1 d . . . . .
S2 S 0.68688(16) 0.49532(8) 0.81418(4) 0.0367(4) Uani 1 1 d . . . . .
F1 F 0.8934(4) 0.2709(3) 0.90230(12) 0.0530(12) Uani 1 1 d . . . . .
F2 F 0.6253(3) 0.4336(2) 0.92046(11) 0.0447(10) Uani 1 1 d . . . . .
O1 O 0.8618(4) 0.3906(2) 0.84759(12) 0.0358(11) Uani 1 1 d . . . . .
N1 N 0.6887(4) 0.2599(3) 0.87596(13) 0.0265(11) Uani 1 1 d . . . . .
N2 N 0.5543(4) 0.3211(3) 0.88754(13) 0.0268(11) Uani 1 1 d . . . . .
C1 C 0.6397(5) 0.3175(3) 0.86773(15) 0.0266(12) Uani 1 1 d . . . . .
C2 C 0.6312(6) 0.2185(3) 0.89974(18) 0.0335(15) Uani 1 1 d . . . . .
H2A H 0.679228 0.200096 0.918554 0.040 Uiso 1 1 calc R U . . .
H2B H 0.593903 0.181736 0.887206 0.040 Uiso 1 1 calc R U . . .
C3 C 0.5543(5) 0.2671(3) 0.91384(17) 0.0294(13) Uani 1 1 d . . . . .
H3A H 0.482945 0.247309 0.915128 0.035 Uiso 1 1 calc R U . . .
H3B H 0.578984 0.283215 0.937237 0.035 Uiso 1 1 calc R U . . .
C4 C 0.7722(6) 0.2284(3) 0.85836(17) 0.0324(13) Uani 1 1 d . . . . .
C5 C 0.8739(6) 0.2314(4) 0.87347(18) 0.0389(15) Uani 1 1 d . . . . .
C6 C 0.9584(7) 0.1985(5) 0.8608(2) 0.054(2) Uani 1 1 d . . . . .
H6 H 1.028088 0.203056 0.871127 0.065 Uiso 1 1 calc R U . . .
C7 C 0.9361(8) 0.1585(5) 0.8323(2) 0.059(2) Uani 1 1 d . . . . .
H7 H 0.992514 0.134034 0.823231 0.070 Uiso 1 1 calc R U . . .
C8 C 0.8389(8) 0.1522(4) 0.8168(2) 0.0530(19) Uani 1 1 d . . . . .
H8 H 0.828474 0.123462 0.797291 0.064 Uiso 1 1 calc R U . . .
C9 C 0.7496(7) 0.1887(4) 0.82919(19) 0.0412(16) Uani 1 1 d . . . . .
C10 C 0.6401(7) 0.1854(4) 0.81331(19) 0.049(2) Uani 1 1 d . . . . .
H10A H 0.601320 0.149732 0.824319 0.074 Uiso 1 1 calc R U . . .
H10B H 0.642369 0.176598 0.788284 0.074 Uiso 1 1 calc R U . . .
H10C H 0.604146 0.227671 0.816851 0.074 Uiso 1 1 calc R U . . .
C11 C 0.4846(5) 0.3751(3) 0.89193(17) 0.0298(13) Uani 1 1 d . . . . .
C12 C 0.3767(6) 0.3701(4) 0.88260(19) 0.0354(14) Uani 1 1 d . . . . .
C13 C 0.3110(6) 0.4224(4) 0.8914(2) 0.0468(17) Uani 1 1 d . . . . .
H13 H 0.237109 0.419516 0.885580 0.056 Uiso 1 1 calc R U . . .
C14 C 0.3500(7) 0.4776(4) 0.9081(2) 0.0493(18) Uani 1 1 d . . . . .
H14 H 0.303577 0.513011 0.912985 0.059 Uiso 1 1 calc R U . . .
C15 C 0.4566(7) 0.4825(4) 0.9181(2) 0.0464(17) Uani 1 1 d . . . . .
H15 H 0.483902 0.520277 0.930251 0.056 Uiso 1 1 calc R U . . .
C16 C 0.5218(6) 0.4311(3) 0.90978(18) 0.0351(14) Uani 1 1 d . . . . .
C17 C 0.3333(6) 0.3106(4) 0.8631(2) 0.0448(18) Uani 1 1 d . . . . .
H17A H 0.319061 0.322045 0.838545 0.067 Uiso 1 1 calc R U . . .
H17B H 0.267471 0.296367 0.873167 0.067 Uiso 1 1 calc R U . . .
H17C H 0.385255 0.274545 0.865040 0.067 Uiso 1 1 calc R U . . .
C18 C 0.7401(5) 0.3348(3) 0.79867(16) 0.0294(13) Uani 1 1 d . . . . .
H18 H 0.694581 0.311936 0.782239 0.035 Uiso 1 1 calc R U . . .
C19 C 0.8533(5) 0.3274(3) 0.79715(17) 0.0306(13) Uani 1 1 d . . . . .
C20 C 0.9184(6) 0.3579(4) 0.82298(17) 0.0349(14) Uani 1 1 d . . . . .
C21 C 1.0279(6) 0.3538(5) 0.8231(2) 0.0475(19) Uani 1 1 d . . . . .
H21 H 1.071497 0.375917 0.840344 0.057 Uiso 1 1 calc R U . . .
C22 C 1.0723(6) 0.3165(5) 0.7971(2) 0.052(2) Uani 1 1 d . . . . .
H22 H 1.147178 0.312209 0.797194 0.063 Uiso 1 1 calc R U . . .
C23 C 1.0102(6) 0.2856(4) 0.7714(2) 0.0457(18) Uani 1 1 d . . . . .
H23 H 1.042268 0.260997 0.753704 0.055 Uiso 1 1 calc R U . . .
C24 C 0.9015(6) 0.2906(4) 0.77128(19) 0.0383(15) Uani 1 1 d . . . . .
H24 H 0.858751 0.268988 0.753610 0.046 Uiso 1 1 calc R U . . .
C25 C 0.9204(7) 0.4327(4) 0.87320(19) 0.0464(19) Uani 1 1 d . . . . .
H25 H 0.984448 0.408409 0.882866 0.056 Uiso 1 1 calc R U . . .
C26 C 0.9546(8) 0.4957(4) 0.8553(2) 0.054(2) Uani 1 1 d . . . . .
H26A H 0.993717 0.524052 0.872260 0.081 Uiso 1 1 calc R U . . .
H26B H 1.000196 0.484389 0.836382 0.081 Uiso 1 1 calc R U . . .
H26C H 0.891816 0.519404 0.845722 0.081 Uiso 1 1 calc R U . . .
C27 C 0.8477(7) 0.4456(5) 0.9016(2) 0.053(2) Uani 1 1 d . . . . .
H27A H 0.883578 0.473661 0.919451 0.080 Uiso 1 1 calc R U . . .
H27B H 0.783917 0.468125 0.892034 0.080 Uiso 1 1 calc R U . . .
H27C H 0.827821 0.403483 0.912153 0.080 Uiso 1 1 calc R U . . .
C28 C 0.4894(6) 0.4579(4) 0.78793(16) 0.0349(14) Uani 1 1 d . . . . .
C29 C 0.3924(7) 0.4711(4) 0.77011(18) 0.0417(16) Uani 1 1 d . . . . .
C30 C 0.3737(7) 0.5316(4) 0.7523(2) 0.0506(18) Uani 1 1 d . . . . .
H30 H 0.308107 0.539476 0.739751 0.061 Uiso 1 1 calc R U . . .
C31 C 0.4509(8) 0.5783(4) 0.7536(2) 0.0506(18) Uani 1 1 d . . . . .
H31 H 0.439557 0.618986 0.741483 0.061 Uiso 1 1 calc R U . . .
C32 C 0.5446(8) 0.5675(4) 0.77193(19) 0.0465(17) Uani 1 1 d . . . . .
C33 C 0.5672(7) 0.5075(4) 0.78954(17) 0.0395(15) Uani 1 1 d . . . . .
Ru2 Ru 0.36579(4) 0.26682(2) 0.62512(2) 0.02356(12) Uani 1 1 d . . . . .
Cl3 Cl 0.43544(15) 0.04245(8) 0.55568(5) 0.0400(4) Uani 1 1 d . . . . .
Cl4 Cl 0.21496(14) 0.29313(9) 0.49156(4) 0.0373(4) Uani 1 1 d . . . . .
S3 S 0.38480(13) 0.16191(8) 0.60563(4) 0.0274(3) Uani 1 1 d . . . . .
S4 S 0.28433(12) 0.29193(8) 0.57224(4) 0.0256(3) Uani 1 1 d . . . . .
F3 F 0.4753(5) 0.3787(3) 0.71793(14) 0.0653(14) Uani 1 1 d . . . . .
O2 O 0.3664(4) 0.3773(3) 0.63880(14) 0.0420(12) Uani 1 1 d . . . . .
N3 N 0.4363(5) 0.2518(3) 0.70310(14) 0.0359(13) Uani 1 1 d . . . . .
N4 N 0.2791(5) 0.2132(3) 0.69201(15) 0.0405(14) Uani 1 1 d . . . . .
C34 C 0.3625(5) 0.2391(3) 0.67763(17) 0.0292(13) Uani 1 1 d . . . . .
C35 C 0.4032(7) 0.2312(5) 0.73777(19) 0.048(2) Uani 1 1 d . . . . .
H35A H 0.411738 0.267754 0.754868 0.058 Uiso 1 1 calc R U . . .
H35B H 0.444223 0.192334 0.746595 0.058 Uiso 1 1 calc R U . . .
C36 C 0.2876(8) 0.2139(6) 0.7306(2) 0.065(3) Uani 1 1 d . . . . .
H36A H 0.270555 0.170061 0.740326 0.078 Uiso 1 1 calc R U . . .
H36B H 0.240658 0.247825 0.740094 0.078 Uiso 1 1 calc R U . . .
C37 C 0.5425(6) 0.2720(4) 0.69920(19) 0.0458(16) Uani 1 1 d . . . . .
C38 C 0.5594(7) 0.3425(5) 0.7092(2) 0.0548(18) Uani 1 1 d . . . . .
C39 C 0.6531(8) 0.3694(5) 0.7090(2) 0.061(2) Uani 1 1 d . . . . .
H39 H 0.665228 0.413997 0.716000 0.074 Uiso 1 1 calc R U . . .
C40 C 0.7350(7) 0.3289(5) 0.6981(2) 0.056(2) Uani 1 1 d . . . . .
H40 H 0.802987 0.348645 0.696986 0.067 Uiso 1 1 calc R U . . .
C41 C 0.7259(9) 0.2633(6) 0.6888(3) 0.072(3) Uani 1 1 d . . . . .
H41 H 0.785540 0.238708 0.682199 0.086 Uiso 1 1 calc R U . . .
C42 C 0.6205(7) 0.2326(5) 0.6896(3) 0.062(2) Uani 1 1 d . . . . .
C43 C 0.5935(10) 0.1629(5) 0.6801(3) 0.078(3) Uani 1 1 d . . . . .
H43A H 0.657645 0.135606 0.682141 0.118 Uiso 1 1 calc R U . . .
H43B H 0.563462 0.161298 0.656010 0.118 Uiso 1 1 calc R U . . .
H43C H 0.541480 0.145781 0.695805 0.118 Uiso 1 1 calc R U . . .
C44 C 0.1863(6) 0.1866(5) 0.67498(18) 0.0473(16) Uani 1 1 d D . . . .
C45 C 0.1637(15) 0.1226(8) 0.6645(9) 0.052(3) Uani 0.533(12) 1 d D . P A 1
C46 C 0.0647(15) 0.1100(12) 0.6506(5) 0.059(3) Uani 0.533(12) 1 d D . P A 1
H46 H 0.047662 0.066270 0.643166 0.071 Uiso 0.533(12) 1 calc R U P A 1
C47 C -0.0122(18) 0.1584(15) 0.6469(7) 0.069(4) Uani 0.533(12) 1 d D . P A 1
H47 H -0.079859 0.146525 0.636788 0.083 Uiso 0.533(12) 1 calc R U P A 1
C48 C 0.0040(12) 0.2216(12) 0.6569(5) 0.065(3) Uani 0.533(12) 1 d D . P A 1
H48 H -0.050006 0.254240 0.654317 0.078 Uiso 0.533(12) 1 calc R U P A 1
C49 C 0.1076(13) 0.2366(10) 0.6717(7) 0.058(3) Uani 0.533(12) 1 d D . P A 1
C50 C 0.2478(16) 0.0731(9) 0.6704(6) 0.055(4) Uani 0.533(12) 1 d D . P A 1
H50A H 0.291076 0.071524 0.650005 0.082 Uiso 0.533(12) 1 calc R U P A 1
H50B H 0.216027 0.029527 0.673917 0.082 Uiso 0.533(12) 1 calc R U P A 1
H50C H 0.292433 0.085254 0.691048 0.082 Uiso 0.533(12) 1 calc R U P A 1
F4 F 0.1246(11) 0.3016(7) 0.6841(4) 0.071(3) Uani 0.533(12) 1 d D . P A 1
C45X C 0.1948(17) 0.1162(8) 0.6685(10) 0.052(3) Uani 0.467(12) 1 d D . P A 2
C46X C 0.1091(16) 0.0794(12) 0.6546(5) 0.059(3) Uani 0.467(12) 1 d D . P A 2
H46X H 0.115607 0.032910 0.651450 0.071 Uiso 0.467(12) 1 calc R U P A 2
C47X C 0.0146(17) 0.1109(14) 0.6456(6) 0.069(4) Uani 0.467(12) 1 d D . P A 2
H47X H -0.042713 0.085853 0.635439 0.083 Uiso 0.467(12) 1 calc R U P A 2
C48X C 0.0017(19) 0.1760(15) 0.6508(8) 0.065(3) Uani 0.467(12) 1 d D . P A 2
H48X H -0.062787 0.197583 0.643707 0.078 Uiso 0.467(12) 1 calc R U P A 2
C49X C 0.0867(12) 0.2115(12) 0.6672(7) 0.058(3) Uani 0.467(12) 1 d D . P A 2
C50X C 0.2929(17) 0.0770(12) 0.6777(7) 0.055(4) Uani 0.467(12) 1 d D . P A 2
H50D H 0.298627 0.069103 0.702856 0.082 Uiso 0.467(12) 1 calc R U P A 2
H50E H 0.355095 0.101737 0.670783 0.082 Uiso 0.467(12) 1 calc R U P A 2
H50F H 0.289308 0.034458 0.665349 0.082 Uiso 0.467(12) 1 calc R U P A 2
F4X F 0.0823(13) 0.2766(9) 0.6765(5) 0.074(4) Uani 0.467(12) 1 d D . P A 2
C51 C 0.5047(5) 0.2881(4) 0.62169(16) 0.0313(13) Uani 1 1 d . . . . .
H51 H 0.554379 0.254040 0.617541 0.038 Uiso 1 1 calc R U . . .
C52 C 0.5407(6) 0.3557(4) 0.62518(17) 0.0358(14) Uani 1 1 d . . . . .
C53 C 0.6441(7) 0.3751(5) 0.62014(19) 0.0501(19) Uani 1 1 d . . . . .
H53 H 0.693392 0.343017 0.612965 0.060 Uiso 1 1 calc R U . . .
C54 C 0.6765(9) 0.4386(5) 0.6252(2) 0.063(2) Uani 1 1 d . . . . .
H54 H 0.747723 0.450848 0.621811 0.076 Uiso 1 1 calc R U . . .
C55 C 0.6054(9) 0.4843(5) 0.6352(2) 0.063(2) Uani 1 1 d . . . . .
H55 H 0.628479 0.528709 0.638624 0.076 Uiso 1 1 calc R U . . .
C56 C 0.4980(8) 0.4686(4) 0.6407(2) 0.054(2) Uani 1 1 d . . . . .
H56 H 0.449616 0.501138 0.647886 0.064 Uiso 1 1 calc R U . . .
C57 C 0.4674(6) 0.4035(4) 0.63493(18) 0.0379(15) Uani 1 1 d . . . . .
C58 C 0.2796(8) 0.4232(5) 0.6449(2) 0.065(2) Uani 0.558(10) 1 d D . P B 1
H58 H 0.304464 0.467322 0.636719 0.078 Uiso 0.558(10) 1 calc R U P B 1
C59 C 0.2636(14) 0.4318(8) 0.6811(3) 0.054(3) Uani 0.558(10) 1 d D . P B 1
H59A H 0.331531 0.441670 0.693589 0.081 Uiso 0.558(10) 1 calc R U P B 1
H59B H 0.214274 0.468470 0.684178 0.081 Uiso 0.558(10) 1 calc R U P B 1
H59C H 0.234120 0.391002 0.690468 0.081 Uiso 0.558(10) 1 calc R U P B 1
C60 C 0.1862(12) 0.4082(8) 0.6226(4) 0.056(3) Uani 0.558(10) 1 d D . P B 1
H60A H 0.206281 0.403414 0.598431 0.084 Uiso 0.558(10) 1 calc R U P B 1
H60B H 0.154510 0.366761 0.630256 0.084 Uiso 0.558(10) 1 calc R U P B 1
H60C H 0.134665 0.444229 0.623966 0.084 Uiso 0.558(10) 1 calc R U P B 1
C58X C 0.2796(8) 0.4232(5) 0.6449(2) 0.065(2) Uani 0.442(10) 1 d D . P B 2
H58X H 0.312449 0.458377 0.660288 0.078 Uiso 0.442(10) 1 calc R U P B 2
C59X C 0.2120(16) 0.3871(9) 0.6669(5) 0.054(3) Uani 0.442(10) 1 d D . P B 2
H59D H 0.254660 0.367826 0.686416 0.081 Uiso 0.442(10) 1 calc R U P B 2
H59E H 0.159072 0.417121 0.675843 0.081 Uiso 0.442(10) 1 calc R U P B 2
H59F H 0.176150 0.351608 0.653395 0.081 Uiso 0.442(10) 1 calc R U P B 2
C60X C 0.2440(17) 0.4567(10) 0.6147(4) 0.056(3) Uani 0.442(10) 1 d D . P B 2
H60D H 0.304254 0.477621 0.604088 0.084 Uiso 0.442(10) 1 calc R U P B 2
H60E H 0.209914 0.425256 0.598221 0.084 Uiso 0.442(10) 1 calc R U P B 2
H60F H 0.192835 0.490770 0.620669 0.084 Uiso 0.442(10) 1 calc R U P B 2
C61 C 0.3517(5) 0.1658(3) 0.56083(16) 0.0253(12) Uani 1 1 d . . . . .
C62 C 0.3723(5) 0.1125(3) 0.53831(17) 0.0291(13) Uani 1 1 d . . . . .
C63 C 0.3463(5) 0.1146(4) 0.50312(18) 0.0330(14) Uani 1 1 d . . . . .
H63 H 0.362194 0.078055 0.488763 0.040 Uiso 1 1 calc R U . . .
C64 C 0.2970(6) 0.1701(4) 0.48863(17) 0.0327(14) Uani 1 1 d . . . . .
H64 H 0.277057 0.171735 0.464434 0.039 Uiso 1 1 calc R U . . .
C65 C 0.2775(5) 0.2232(3) 0.51012(17) 0.0284(13) Uani 1 1 d . . . . .
C66 C 0.3050(5) 0.2227(3) 0.54593(16) 0.0234(12) Uani 1 1 d . . . . .
Ru3 Ru 0.83594(4) 0.31860(2) 0.47791(2) 0.02756(13) Uani 1 1 d . . . . .
Cl5 Cl 0.70511(18) 0.34387(14) 0.34147(6) 0.0634(6) Uani 1 1 d . . . . .
Cl6 Cl 1.11991(18) 0.46081(10) 0.40867(7) 0.0606(6) Uani 1 1 d . . . . .
S5 S 0.75122(13) 0.32691(8) 0.42430(4) 0.0327(4) Uani 1 1 d . . . . .
S6 S 0.96560(14) 0.38598(8) 0.45764(5) 0.0366(4) Uani 1 1 d . . . . .
F5 F 0.7600(4) 0.2071(2) 0.57747(11) 0.0463(10) Uani 1 1 d . . . . .
F6 F 0.7462(3) 0.4321(2) 0.54202(11) 0.0420(10) Uani 1 1 d . . . . .
O3 O 0.9407(4) 0.3005(2) 0.52827(12) 0.0335(10) Uani 1 1 d . . . . .
N5 N 0.6574(4) 0.2498(3) 0.51758(14) 0.0277(11) Uani 1 1 d . . . . .
N6 N 0.6187(4) 0.3503(3) 0.50226(14) 0.0280(11) Uani 1 1 d . . . . .
C67 C 0.6931(5) 0.3032(3) 0.50118(16) 0.0255(12) Uani 1 1 d . . . . .
C68 C 0.5480(5) 0.2580(3) 0.52821(18) 0.0312(14) Uani 1 1 d . . . . .
H68A H 0.540965 0.243355 0.552554 0.037 Uiso 1 1 calc R U . . .
H68B H 0.497113 0.233217 0.512647 0.037 Uiso 1 1 calc R U . . .
C69 C 0.5316(5) 0.3323(3) 0.52457(18) 0.0313(14) Uani 1 1 d . . . . .
H69A H 0.461537 0.342851 0.513144 0.038 Uiso 1 1 calc R U . . .
H69B H 0.538895 0.354869 0.547462 0.038 Uiso 1 1 calc R U . . .
C70 C 0.7003(5) 0.1846(3) 0.51942(17) 0.0279(12) Uani 1 1 d . . . . .
C71 C 0.7491(5) 0.1626(3) 0.55020(18) 0.0326(13) Uani 1 1 d . . . . .
C72 C 0.7872(6) 0.1000(4) 0.5554(2) 0.0402(16) Uani 1 1 d . . . . .
H72 H 0.821755 0.087122 0.576932 0.048 Uiso 1 1 calc R U . . .
C73 C 0.7734(6) 0.0560(4) 0.5279(2) 0.0431(16) Uani 1 1 d . . . . .
H73 H 0.797261 0.011658 0.530711 0.052 Uiso 1 1 calc R U . . .
C74 C 0.7252(5) 0.0757(4) 0.4961(2) 0.0381(15) Uani 1 1 d . . . . .
H74 H 0.719889 0.045257 0.477227 0.046 Uiso 1 1 calc R U . . .
C75 C 0.6843(5) 0.1398(3) 0.49153(18) 0.0303(13) Uani 1 1 d . . . . .
C76 C 0.6277(6) 0.1611(4) 0.45873(18) 0.0350(15) Uani 1 1 d . . . . .
H76A H 0.631793 0.125997 0.441237 0.053 Uiso 1 1 calc R U . . .
H76B H 0.660465 0.201514 0.450210 0.053 Uiso 1 1 calc R U . . .
H76C H 0.553282 0.169845 0.462998 0.053 Uiso 1 1 calc R U . . .
C77 C 0.6331(5) 0.4173(3) 0.49191(17) 0.0309(13) Uani 1 1 d . . . . .
C78 C 0.5770(6) 0.4440(4) 0.46337(19) 0.0399(15) Uani 1 1 d . . . . .
C79 C 0.5985(7) 0.5099(4) 0.4544(2) 0.0481(18) Uani 1 1 d . . . . .
H79 H 0.562399 0.529193 0.434512 0.058 Uiso 1 1 calc R U . . .
C80 C 0.6710(7) 0.5466(4) 0.4740(2) 0.0475(18) Uani 1 1 d . . . . .
H80 H 0.685404 0.590718 0.467016 0.057 Uiso 1 1 calc R U . . .
C81 C 0.7234(6) 0.5215(4) 0.5032(2) 0.0429(16) Uani 1 1 d . . . . .
H81 H 0.773220 0.547265 0.516824 0.052 Uiso 1 1 calc R U . . .
C82 C 0.7004(6) 0.4580(4) 0.51196(19) 0.0350(14) Uani 1 1 d . . . . .
C83 C 0.4975(7) 0.4030(4) 0.4421(2) 0.0485(19) Uani 1 1 d . . . . .
H83A H 0.523907 0.357543 0.440303 0.073 Uiso 1 1 calc R U . . .
H83B H 0.486961 0.422077 0.418707 0.073 Uiso 1 1 calc R U . . .
H83C H 0.429983 0.402647 0.453436 0.073 Uiso 1 1 calc R U . . .
C84 C 0.8742(5) 0.2316(3) 0.47318(18) 0.0278(13) Uani 1 1 d . . . . .
H84 H 0.846893 0.206727 0.453694 0.033 Uiso 1 1 calc R U . . .
C85 C 0.9462(5) 0.2004(3) 0.49912(18) 0.0296(13) Uani 1 1 d . . . . .
C86 C 0.9859(5) 0.1362(3) 0.49505(19) 0.0316(14) Uani 1 1 d . . . . .
H86 H 0.966197 0.111586 0.474645 0.038 Uiso 1 1 calc R U . . .
C87 C 1.0535(5) 0.1086(4) 0.5206(2) 0.0398(16) Uani 1 1 d . . . . .
H87 H 1.081389 0.065444 0.517577 0.048 Uiso 1 1 calc R U . . .
C88 C 1.0803(5) 0.1436(4) 0.5503(2) 0.0388(15) Uani 1 1 d . . . . .
H88 H 1.125941 0.123976 0.567936 0.047 Uiso 1 1 calc R U . . .
C89 C 1.0417(5) 0.2078(4) 0.5553(2) 0.0362(15) Uani 1 1 d . . . . .
H89 H 1.057837 0.231084 0.576418 0.043 Uiso 1 1 calc R U . . .
C90 C 0.9794(5) 0.2364(3) 0.52862(19) 0.0312(13) Uani 1 1 d . . . . .
C91 C 0.9875(6) 0.3453(4) 0.5559(2) 0.0435(17) Uani 1 1 d . . . . .
H91 H 1.058058 0.326757 0.563967 0.052 Uiso 1 1 calc R U . . .
C92 C 0.9171(6) 0.3434(4) 0.5865(2) 0.0430(17) Uani 1 1 d . . . . .
H92A H 0.909632 0.297494 0.594338 0.065 Uiso 1 1 calc R U . . .
H92B H 0.948922 0.370109 0.605651 0.065 Uiso 1 1 calc R U . . .
H92C H 0.847163 0.361259 0.579371 0.065 Uiso 1 1 calc R U . . .
C93 C 1.0056(6) 0.4119(4) 0.5415(2) 0.0471(19) Uani 1 1 d . . . . .
H93A H 1.036288 0.440829 0.559876 0.071 Uiso 1 1 calc R U . . .
H93B H 1.054438 0.408664 0.522614 0.071 Uiso 1 1 calc R U . . .
H93C H 0.938024 0.430522 0.532310 0.071 Uiso 1 1 calc R U . . .
C94 C 0.8389(6) 0.3693(3) 0.3980(2) 0.0357(14) Uani 1 1 d . . . . .
C95 C 0.8199(6) 0.3771(4) 0.3621(2) 0.0430(16) Uani 1 1 d . . . . .
C96 C 0.8881(7) 0.4111(4) 0.3411(2) 0.0499(19) Uani 1 1 d . . . . .
H96 H 0.872130 0.415303 0.316794 0.060 Uiso 1 1 calc R U . . .
C97 C 0.9792(7) 0.4383(4) 0.3564(2) 0.0509(18) Uani 1 1 d . . . . .
H97 H 1.026626 0.462242 0.342762 0.061 Uiso 1 1 calc R U . . .
C98 C 1.0004(6) 0.4305(4) 0.3914(2) 0.0435(16) Uani 1 1 d . . . . .
C99 C 0.9329(6) 0.3959(3) 0.4133(2) 0.0380(15) Uani 1 1 d . . . . .
C1S C 0.9064(11) 0.4867(7) 0.7532(3) 0.093(4) Uani 1 1 d . . . . .
H1S1 H 0.866058 0.502953 0.772815 0.112 Uiso 1 1 calc R U . . .
H1S2 H 0.917341 0.438495 0.756204 0.112 Uiso 1 1 calc R U . . .
Cl1S Cl 0.8332(3) 0.50157(18) 0.71372(8) 0.0908(9) Uani 1 1 d . . . . .
Cl2S Cl 1.0289(3) 0.5266(3) 0.75369(10) 0.1206(15) Uani 1 1 d . . . . .

loop_
_atom_site_aniso_label
_atom_site_aniso_U_11
_atom_site_aniso_U_22
_atom_site_aniso_U_33
_atom_site_aniso_U_23
_atom_site_aniso_U_13
_atom_site_aniso_U_12
Ru1 0.0368(3) 0.0221(3) 0.0228(2) 0.00165(18) 0.00243(19) -0.0068(2)
Cl1 0.0420(10) 0.0641(13) 0.0471(10) 0.0042(9) 0.0036(8) 0.0156(9)
Cl2 0.1056(18) 0.0337(10) 0.0444(11) 0.0072(8) 0.0170(11) -0.0035(11)
S1 0.0367(9) 0.0281(8) 0.0284(8) 0.0043(6) 0.0016(6) 0.0008(6)
S2 0.0563(11) 0.0232(8) 0.0315(8) 0.0031(6) 0.0093(7) -0.0071(7)
F1 0.048(3) 0.070(3) 0.040(2) -0.012(2) -0.005(2) -0.002(2)
F2 0.043(2) 0.042(3) 0.049(2) -0.013(2) -0.0014(19) -0.0096(19)
O1 0.035(2) 0.040(3) 0.032(2) 0.000(2) -0.0036(19) -0.017(2)
N1 0.033(3) 0.023(3) 0.024(2) 0.000(2) 0.002(2) -0.001(2)
N2 0.032(3) 0.021(3) 0.028(3) 0.000(2) 0.005(2) -0.001(2)
C1 0.035(3) 0.025(3) 0.020(3) -0.001(2) -0.004(2) -0.006(2)
C2 0.046(4) 0.021(3) 0.035(3) 0.005(3) 0.016(3) 0.001(3)
C3 0.033(3) 0.027(3) 0.029(3) 0.004(2) 0.011(3) 0.000(3)
C4 0.045(3) 0.026(3) 0.027(3) 0.002(2) 0.011(2) -0.006(3)
C5 0.044(3) 0.044(4) 0.030(3) 0.007(3) 0.009(3) 0.002(3)
C6 0.052(5) 0.060(5) 0.052(4) 0.005(4) 0.015(4) 0.012(4)
C7 0.069(5) 0.050(5) 0.059(5) 0.000(4) 0.017(4) 0.014(4)
C8 0.082(5) 0.042(5) 0.036(4) -0.006(3) 0.018(4) -0.003(4)
C9 0.066(4) 0.028(4) 0.031(3) -0.001(3) 0.013(3) -0.004(3)
C10 0.074(5) 0.042(5) 0.030(4) -0.001(3) -0.002(3) -0.028(4)
C11 0.035(3) 0.028(3) 0.027(3) 0.002(2) 0.001(2) 0.001(2)
C12 0.037(3) 0.031(3) 0.039(4) 0.009(3) 0.002(3) -0.004(3)
C13 0.038(4) 0.046(4) 0.057(5) 0.017(3) 0.007(3) 0.007(3)
C14 0.048(4) 0.039(4) 0.063(5) 0.007(3) 0.016(4) 0.011(3)
C15 0.060(4) 0.028(4) 0.052(5) -0.003(3) 0.008(4) 0.002(3)
C16 0.043(3) 0.027(3) 0.036(4) 0.000(3) 0.009(3) -0.004(3)
C17 0.041(4) 0.047(4) 0.046(4) 0.008(3) -0.007(3) -0.016(3)
C18 0.032(3) 0.032(3) 0.023(3) 0.003(3) -0.002(2) -0.009(3)
C19 0.032(3) 0.028(3) 0.031(3) 0.006(2) -0.001(2) -0.005(2)
C20 0.034(3) 0.042(4) 0.029(3) 0.007(3) 0.002(2) -0.013(3)
C21 0.035(3) 0.066(5) 0.041(4) 0.000(4) -0.003(3) -0.011(3)
C22 0.030(4) 0.072(6) 0.054(4) 0.001(4) 0.005(3) 0.001(4)
C23 0.041(4) 0.048(5) 0.049(4) -0.001(3) 0.011(3) -0.004(3)
C24 0.039(3) 0.036(4) 0.039(4) -0.001(3) -0.001(3) -0.001(3)
C25 0.052(4) 0.059(5) 0.028(3) -0.005(3) 0.003(3) -0.029(4)
C26 0.069(6) 0.051(5) 0.043(4) -0.009(4) 0.006(4) -0.039(4)
C27 0.051(5) 0.070(6) 0.039(4) -0.009(4) 0.007(3) -0.032(4)
C28 0.049(3) 0.035(3) 0.021(3) 0.001(3) 0.011(3) 0.015(3)
C29 0.057(4) 0.040(4) 0.029(3) 0.000(3) 0.012(3) 0.020(3)
C30 0.064(5) 0.052(4) 0.036(4) 0.001(3) 0.008(4) 0.026(3)
C31 0.075(5) 0.040(4) 0.039(4) 0.006(3) 0.019(3) 0.025(3)
C32 0.080(5) 0.029(4) 0.031(4) 0.001(3) 0.012(3) 0.011(3)
C33 0.066(4) 0.032(3) 0.022(3) -0.002(3) 0.010(3) 0.008(3)
Ru2 0.0223(2) 0.0244(3) 0.0242(2) -0.00203(18) 0.00302(17) -0.00077(18)
Cl3 0.0496(10) 0.0272(8) 0.0422(9) -0.0068(7) -0.0071(8) 0.0060(7)
Cl4 0.0461(9) 0.0352(9) 0.0298(8) 0.0073(7) -0.0040(7) -0.0012(7)
S3 0.0340(8) 0.0224(8) 0.0257(7) 0.0000(6) -0.0003(6) 0.0016(6)
S4 0.0280(7) 0.0238(8) 0.0249(7) 0.0008(6) 0.0020(6) 0.0010(6)
F3 0.078(3) 0.064(3) 0.054(3) -0.014(3) 0.004(3) 0.007(3)
O2 0.046(3) 0.032(3) 0.048(3) -0.017(2) 0.004(2) 0.007(2)
N3 0.040(3) 0.042(3) 0.025(3) 0.004(2) -0.001(2) -0.002(2)
N4 0.037(3) 0.057(4) 0.027(3) -0.002(3) 0.008(2) -0.005(3)
C34 0.031(3) 0.029(3) 0.027(3) -0.002(2) 0.005(2) 0.001(3)
C35 0.054(4) 0.063(6) 0.026(3) 0.001(3) -0.002(3) -0.011(4)
C36 0.057(5) 0.110(9) 0.028(4) 0.002(4) 0.007(3) -0.016(5)
C37 0.043(3) 0.059(4) 0.033(4) 0.011(3) -0.012(3) -0.010(3)
C38 0.054(4) 0.073(5) 0.036(4) 0.012(4) -0.009(3) -0.004(3)
C39 0.066(5) 0.064(6) 0.052(5) 0.003(4) -0.008(4) -0.011(4)
C40 0.050(4) 0.076(5) 0.041(4) 0.008(4) -0.010(4) -0.001(4)
C41 0.065(5) 0.081(6) 0.068(6) 0.006(5) -0.008(5) -0.006(5)
C42 0.038(4) 0.078(5) 0.068(6) 0.024(5) -0.011(4) 0.008(3)
C43 0.098(8) 0.057(5) 0.081(7) 0.017(5) 0.010(6) 0.038(5)
C44 0.034(3) 0.083(4) 0.026(3) 0.002(3) 0.009(3) -0.012(3)
C45 0.042(8) 0.087(5) 0.027(7) -0.006(5) 0.010(8) -0.027(4)
C46 0.041(8) 0.104(9) 0.033(6) -0.002(7) 0.010(6) -0.027(5)
C47 0.044(7) 0.119(9) 0.044(7) 0.008(8) 0.007(6) -0.019(6)
C48 0.036(5) 0.117(9) 0.043(7) 0.018(8) 0.007(4) -0.012(6)
C49 0.032(5) 0.103(8) 0.040(7) 0.010(8) 0.011(5) -0.007(5)
C50 0.054(10) 0.065(7) 0.047(9) -0.004(6) 0.017(9) -0.025(7)
F4 0.052(8) 0.094(8) 0.069(8) 0.010(6) 0.016(6) 0.005(6)
C45X 0.042(8) 0.087(5) 0.027(7) -0.006(5) 0.010(8) -0.027(4)
C46X 0.041(8) 0.104(9) 0.033(6) -0.002(7) 0.010(6) -0.027(5)
C47X 0.044(7) 0.119(9) 0.044(7) 0.008(8) 0.007(6) -0.019(6)
C48X 0.036(5) 0.117(9) 0.043(7) 0.018(8) 0.007(4) -0.012(6)
C49X 0.032(5) 0.103(8) 0.040(7) 0.010(8) 0.011(5) -0.007(5)
C50X 0.054(10) 0.065(7) 0.047(9) -0.004(6) 0.017(9) -0.025(7)
F4X 0.049(9) 0.098(9) 0.074(10) 0.015(8) 0.003(7) 0.023(7)
C51 0.031(3) 0.040(3) 0.023(3) -0.005(3) 0.002(2) -0.001(3)
C52 0.041(3) 0.044(4) 0.022(3) -0.002(3) 0.002(3) -0.012(3)
C53 0.049(4) 0.071(5) 0.031(4) 0.002(4) 0.006(3) -0.027(4)
C54 0.074(6) 0.073(5) 0.041(4) 0.008(4) -0.005(4) -0.041(4)
C55 0.093(6) 0.048(5) 0.045(5) 0.009(4) -0.022(4) -0.038(4)
C56 0.087(5) 0.034(4) 0.038(4) -0.002(3) -0.016(4) -0.007(4)
C57 0.052(4) 0.033(3) 0.028(3) -0.001(3) 0.000(3) -0.009(3)
C58 0.072(5) 0.069(6) 0.056(4) -0.006(4) 0.017(4) 0.035(4)
C59 0.073(7) 0.044(6) 0.045(5) -0.011(4) 0.008(5) 0.022(5)
C60 0.065(7) 0.054(8) 0.050(6) -0.005(5) 0.014(5) 0.031(5)
C58X 0.072(5) 0.069(6) 0.056(4) -0.006(4) 0.017(4) 0.035(4)
C59X 0.073(7) 0.044(6) 0.045(5) -0.011(4) 0.008(5) 0.022(5)
C60X 0.065(7) 0.054(8) 0.050(6) -0.005(5) 0.014(5) 0.031(5)
C61 0.023(3) 0.028(3) 0.026(3) 0.001(2) 0.004(2) -0.007(2)
C62 0.029(3) 0.026(3) 0.032(3) 0.000(2) 0.004(2) -0.007(2)
C63 0.034(3) 0.034(3) 0.031(3) -0.007(3) 0.003(3) -0.006(3)
C64 0.038(4) 0.035(3) 0.026(3) 0.000(2) 0.003(3) -0.006(3)
C65 0.024(3) 0.031(3) 0.031(3) 0.006(2) 0.004(2) -0.006(2)
C66 0.019(3) 0.026(3) 0.025(3) -0.001(2) 0.008(2) -0.005(2)
Ru3 0.0277(3) 0.0185(2) 0.0379(3) 0.00346(19) 0.0144(2) -0.00167(18)
Cl5 0.0490(12) 0.0861(17) 0.0555(12) 0.0294(12) 0.0062(9) 0.0026(11)
Cl6 0.0605(13) 0.0370(11) 0.0881(16) 0.0011(10) 0.0381(12) -0.0151(9)
S5 0.0321(8) 0.0295(9) 0.0381(9) 0.0076(7) 0.0155(7) 0.0025(7)
S6 0.0350(9) 0.0230(8) 0.0534(10) 0.0047(7) 0.0180(8) -0.0055(7)
F5 0.053(3) 0.049(3) 0.037(2) -0.0029(19) -0.0029(19) -0.004(2)
F6 0.045(2) 0.035(2) 0.046(2) 0.0023(18) -0.0003(18) 0.0040(18)
O3 0.038(3) 0.023(2) 0.040(2) -0.0019(19) 0.009(2) -0.0048(19)
N5 0.028(3) 0.022(2) 0.034(3) 0.006(2) 0.012(2) -0.002(2)
N6 0.028(3) 0.026(3) 0.031(3) 0.006(2) 0.012(2) 0.003(2)
C67 0.026(3) 0.020(3) 0.031(3) 0.002(2) 0.011(2) -0.001(2)
C68 0.027(3) 0.032(3) 0.036(3) 0.007(3) 0.015(3) 0.001(3)
C69 0.029(3) 0.031(3) 0.035(3) 0.006(3) 0.017(3) 0.003(3)
C70 0.028(3) 0.022(3) 0.034(3) 0.004(2) 0.009(2) -0.003(2)
C71 0.031(3) 0.032(3) 0.035(3) 0.005(2) 0.007(3) -0.005(3)
C72 0.031(4) 0.036(3) 0.053(4) 0.014(3) 0.000(3) -0.005(3)
C73 0.041(4) 0.026(3) 0.062(4) 0.012(3) 0.005(3) -0.005(3)
C74 0.028(3) 0.025(3) 0.062(4) 0.000(3) 0.009(3) -0.007(3)
C75 0.028(3) 0.025(3) 0.039(3) 0.001(2) 0.007(3) -0.013(2)
C76 0.040(4) 0.032(4) 0.033(3) -0.002(3) 0.005(3) 0.000(3)
C77 0.039(3) 0.027(3) 0.028(3) 0.003(2) 0.017(2) 0.006(2)
C78 0.049(4) 0.038(4) 0.033(3) 0.007(3) 0.013(3) 0.016(3)
C79 0.069(5) 0.038(4) 0.038(4) 0.010(3) 0.010(3) 0.026(3)
C80 0.071(5) 0.024(4) 0.049(4) 0.009(3) 0.023(3) 0.014(3)
C81 0.048(4) 0.031(3) 0.052(4) 0.001(3) 0.017(3) 0.003(3)
C82 0.036(4) 0.031(3) 0.039(3) 0.007(3) 0.013(3) 0.005(3)
C83 0.059(5) 0.052(5) 0.034(4) -0.002(3) -0.001(3) 0.021(4)
C84 0.021(3) 0.026(3) 0.039(3) 0.007(3) 0.017(2) -0.005(2)
C85 0.028(3) 0.020(3) 0.042(3) 0.005(2) 0.012(2) -0.004(2)
C86 0.029(3) 0.025(3) 0.042(4) 0.007(3) 0.014(3) 0.000(2)
C87 0.026(3) 0.041(4) 0.054(4) 0.009(3) 0.014(3) 0.008(3)
C88 0.024(3) 0.040(4) 0.052(4) 0.013(3) 0.007(3) -0.002(3)
C89 0.020(3) 0.042(4) 0.047(4) 0.001(3) 0.006(3) -0.006(3)
C90 0.024(3) 0.026(3) 0.045(3) 0.003(2) 0.012(2) -0.003(2)
C91 0.037(4) 0.033(4) 0.061(5) -0.010(3) 0.005(3) -0.008(3)
C92 0.039(4) 0.041(4) 0.050(4) -0.003(3) 0.003(3) 0.005(3)
C93 0.041(4) 0.034(4) 0.068(5) -0.011(4) 0.017(4) -0.009(3)
C94 0.037(3) 0.022(3) 0.050(3) 0.014(3) 0.019(3) 0.011(3)
C95 0.040(4) 0.036(4) 0.055(4) 0.016(3) 0.021(3) 0.011(3)
C96 0.053(4) 0.047(5) 0.053(4) 0.024(4) 0.030(3) 0.018(3)
C97 0.057(4) 0.031(4) 0.068(4) 0.016(4) 0.037(3) 0.008(3)
C98 0.043(4) 0.022(4) 0.068(4) 0.006(3) 0.028(3) 0.009(3)
C99 0.038(3) 0.019(3) 0.059(4) 0.008(3) 0.025(3) 0.011(3)
C1S 0.114(9) 0.116(11) 0.051(6) 0.018(6) 0.012(5) -0.046(8)
Cl1S 0.096(2) 0.103(2) 0.0734(17) 0.0224(16) -0.0014(15) -0.0319(18)
Cl2S 0.077(2) 0.198(5) 0.089(2) 0.005(3) 0.0163(17) -0.022(2)

loop_
_atom_type_symbol
_atom_type_description
_atom_type_scat_dispersion_real
_atom_type_scat_dispersion_imag
_atom_type_scat_source
C C 0.0181 0.0091 'International Tables Vol C Tables 4.2.6.8 and 6.1.1.4'
H H 0.0000 0.0000 'International Tables Vol C Tables 4.2.6.8 and 6.1.1.4'
N N 0.0311 0.0180 'International Tables Vol C Tables 4.2.6.8 and 6.1.1.4'
O O 0.0492 0.0322 'International Tables Vol C Tables 4.2.6.8 and 6.1.1.4'
F F 0.0727 0.0534 'International Tables Vol C Tables 4.2.6.8 and 6.1.1.4'
S S 0.3331 0.5567 'International Tables Vol C Tables 4.2.6.8 and 6.1.1.4'
Cl Cl 0.3639 0.7018 'International Tables Vol C Tables 4.2.6.8 and 6.1.1.4'
Ru Ru 0.0552 3.2960 'International Tables Vol C Tables 4.2.6.8 and 6.1.1.4'

loop_
_geom_angle_atom_site_label_1
_geom_angle_atom_site_label_2
_geom_angle_atom_site_label_3
_geom_angle
C18 Ru1 C1 101.5(3)
C18 Ru1 S1 95.9(2)
C1 Ru1 S1 87.76(18)
C18 Ru1 S2 109.5(2)
C1 Ru1 S2 148.99(19)
S1 Ru1 S2 88.52(7)
C18 Ru1 O1 77.0(2)
C1 Ru1 O1 97.2(2)
S1 Ru1 O1 171.99(13)
S2 Ru1 O1 90.41(13)
C28 S1 Ru1 105.8(3)
C33 S2 Ru1 104.7(3)
C20 O1 C25 118.2(6)
C20 O1 Ru1 109.8(4)
C25 O1 Ru1 130.1(5)
C1 N1 C4 127.9(5)
C1 N1 C2 113.7(5)
C4 N1 C2 116.5(5)
C1 N2 C11 128.8(5)
C1 N2 C3 111.9(5)
C11 N2 C3 117.4(5)
N1 C1 N2 106.5(5)
N1 C1 Ru1 127.7(5)
N2 C1 Ru1 125.8(5)
N1 C2 C3 101.9(5)
N1 C2 H2A 111.4
C3 C2 H2A 111.4
N1 C2 H2B 111.4
C3 C2 H2B 111.4
H2A C2 H2B 109.2
N2 C3 C2 102.1(5)
N2 C3 H3A 111.4
C2 C3 H3A 111.4
N2 C3 H3B 111.4
C2 C3 H3B 111.4
H3A C3 H3B 109.2
C5 C4 C9 120.5(7)
C5 C4 N1 118.3(6)
C9 C4 N1 120.7(7)
C6 C5 F1 117.3(7)
C6 C5 C4 123.7(8)
F1 C5 C4 119.0(6)
C5 C6 C7 116.0(9)
C5 C6 H6 122.0
C7 C6 H6 122.0
C8 C7 C6 123.4(9)
C8 C7 H7 118.3
C6 C7 H7 118.3
C7 C8 C9 121.0(8)
C7 C8 H8 119.5
C9 C8 H8 119.5
C4 C9 C8 115.3(8)
C4 C9 C10 120.1(7)
C8 C9 C10 124.6(7)
C9 C10 H10A 109.5
C9 C10 H10B 109.5
H10A C10 H10B 109.5
C9 C10 H10C 109.5
H10A C10 H10C 109.5
H10B C10 H10C 109.5
C16 C11 C12 118.9(7)
C16 C11 N2 119.3(6)
C12 C11 N2 121.3(6)
C11 C12 C13 118.0(7)
C11 C12 C17 120.6(7)
C13 C12 C17 121.3(7)
C14 C13 C12 121.8(8)
C14 C13 H13 119.1
C12 C13 H13 119.1
C13 C14 C15 120.6(8)
C13 C14 H14 119.7
C15 C14 H14 119.7
C16 C15 C14 118.0(8)
C16 C15 H15 121.0
C14 C15 H15 121.0
F2 C16 C15 119.0(7)
F2 C16 C11 118.4(6)
C15 C16 C11 122.5(7)
C12 C17 H17A 109.5
C12 C17 H17B 109.5
H17A C17 H17B 109.5
C12 C17 H17C 109.5
H17A C17 H17C 109.5
H17B C17 H17C 109.5
C19 C18 Ru1 121.7(5)
C19 C18 H18 119.2
Ru1 C18 H18 119.2
C20 C19 C24 118.3(6)
C20 C19 C18 118.1(6)
C24 C19 C18 123.6(6)
O1 C20 C21 125.5(7)
O1 C20 C19 112.9(6)
C21 C20 C19 121.6(7)
C20 C21 C22 118.2(7)
C20 C21 H21 120.9
C22 C21 H21 120.9
C23 C22 C21 121.5(8)
C23 C22 H22 119.2
C21 C22 H22 119.2
C22 C23 C24 119.8(8)
C22 C23 H23 120.1
C24 C23 H23 120.1
C23 C24 C19 120.6(7)
C23 C24 H24 119.7
C19 C24 H24 119.7
O1 C25 C27 106.5(6)
O1 C25 C26 109.1(6)
C27 C25 C26 112.8(8)
O1 C25 H25 109.5
C27 C25 H25 109.5
C26 C25 H25 109.5
C25 C26 H26A 109.5
C25 C26 H26B 109.5
H26A C26 H26B 109.5
C25 C26 H26C 109.5
H26A C26 H26C 109.5
H26B C26 H26C 109.5
C25 C27 H27A 109.5
C25 C27 H27B 109.5
H27A C27 H27B 109.5
C25 C27 H27C 109.5
H27A C27 H27C 109.5
H27B C27 H27C 109.5
C29 C28 C33 118.6(7)
C29 C28 S1 121.1(6)
C33 C28 S1 120.2(6)
C28 C29 C30 121.4(8)
C28 C29 Cl1 119.7(6)
C30 C29 Cl1 118.9(7)
C31 C30 C29 119.0(8)
C31 C30 H30 120.5
C29 C30 H30 120.5
C30 C31 C32 120.6(8)
C30 C31 H31 119.7
C32 C31 H31 119.7
C31 C32 C33 122.3(9)
C31 C32 Cl2 118.8(6)
C33 C32 Cl2 118.9(7)
C28 C33 C32 118.0(8)
C28 C33 S2 120.3(6)
C32 C33 S2 121.6(7)
C51 Ru2 C34 101.8(3)
C51 Ru2 S3 94.3(2)
C34 Ru2 S3 94.43(19)
C51 Ru2 S4 105.8(2)
C34 Ru2 S4 152.07(19)
S3 Ru2 S4 87.95(6)
C51 Ru2 O2 78.2(3)
C34 Ru2 O2 92.2(2)
S3 Ru2 O2 170.93(15)
S4 Ru2 O2 89.05(14)
C61 S3 Ru2 105.1(2)
C66 S4 Ru2 105.2(2)
C57 O2 C58 118.4(7)
C57 O2 Ru2 109.6(4)
C58 O2 Ru2 131.2(6)
C34 N3 C37 127.1(6)
C34 N3 C35 112.6(6)
C37 N3 C35 119.6(6)
C34 N4 C44 127.9(6)
C34 N4 C36 113.5(6)
C44 N4 C36 118.6(6)
N4 C34 N3 108.0(6)
N4 C34 Ru2 124.5(5)
N3 C34 Ru2 127.0(5)
N3 C35 C36 102.7(6)
N3 C35 H35A 111.2
C36 C35 H35A 111.2
N3 C35 H35B 111.2
C36 C35 H35B 111.2
H35A C35 H35B 109.1
N4 C36 C35 101.6(6)
N4 C36 H36A 111.4
C35 C36 H36A 111.4
N4 C36 H36B 111.4
C35 C36 H36B 111.4
H36A C36 H36B 109.3
C42 C37 N3 125.1(9)
C42 C37 C38 123.0(8)
N3 C37 C38 111.8(8)
C39 C38 F3 120.4(10)
C39 C38 C37 121.0(10)
F3 C38 C37 118.6(8)
C38 C39 C40 116.5(10)
C38 C39 H39 121.7
C40 C39 H39 121.7
C41 C40 C39 125.9(10)
C41 C40 H40 117.1
C39 C40 H40 117.1
C40 C41 C42 117.6(11)
C40 C41 H41 121.2
C42 C41 H41 121.2
C37 C42 C41 116.0(10)
C37 C42 C43 117.9(9)
C41 C42 C43 126.1(10)
C42 C43 H43A 109.5
C42 C43 H43B 109.5
H43A C43 H43B 109.5
C42 C43 H43C 109.5
H43A C43 H43C 109.5
H43B C43 H43C 109.5
C45 C44 N4 130.0(10)
C45 C44 C49 120.5(12)
N4 C44 C49 109.3(11)
C46 C45 C44 117.4(16)
C46 C45 C50 125.3(16)
C44 C45 C50 117.2(14)
C45 C46 C47 123(2)
C45 C46 H46 118.7
C47 C46 H46 118.7
C48 C47 C46 123.1(18)
C48 C47 H47 118.4
C46 C47 H47 118.4
C47 C48 C49 116(2)
C47 C48 H48 122.1
C49 C48 H48 122.1
F4 C49 C44 122.7(14)
F4 C49 C48 116.8(15)
C44 C49 C48 120.5(18)
C45 C50 H50A 109.5
C45 C50 H50B 109.5
H50A C50 H50B 109.5
C45 C50 H50C 109.5
H50A C50 H50C 109.5
H50B C50 H50C 109.5
C52 C51 Ru2 121.1(5)
C52 C51 H51 119.4
Ru2 C51 H51 119.4
C53 C52 C57 119.0(8)
C53 C52 C51 123.2(8)
C57 C52 C51 117.8(6)
C54 C53 C52 121.7(10)
C54 C53 H53 119.1
C52 C53 H53 119.1
C53 C54 C55 118.9(9)
C53 C54 H54 120.5
C55 C54 H54 120.5
C54 C55 C56 122.9(8)
C54 C55 H55 118.6
C56 C55 H55 118.6
C57 C56 C55 116.7(9)
C57 C56 H56 121.7
C55 C56 H56 121.7
C56 C57 O2 126.2(8)
C56 C57 C52 120.9(8)
O2 C57 C52 112.9(6)
C59 C58 C60 116.5(12)
C59 C58 O2 112.3(9)
C60 C58 O2 111.5(9)
C59 C58 H58 105.2
C60 C58 H58 105.2
O2 C58 H58 105.2
C58 C59 H59A 109.5
C58 C59 H59B 109.5
H59A C59 H59B 109.5
C58 C59 H59C 109.5
H59A C59 H59C 109.5
H59B C59 H59C 109.5
C58 C60 H60A 109.5
C58 C60 H60B 109.5
H60A C60 H60B 109.5
C58 C60 H60C 109.5
H60A C60 H60C 109.5
H60B C60 H60C 109.5
C66 C61 C62 117.5(6)
C66 C61 S3 120.7(5)
C62 C61 S3 121.7(5)
C63 C62 C61 122.4(6)
C63 C62 Cl3 118.9(5)
C61 C62 Cl3 118.7(5)
C62 C63 C64 119.9(6)
C62 C63 H63 120.0
C64 C63 H63 120.0
C65 C64 C63 118.6(6)
C65 C64 H64 120.7
C63 C64 H64 120.7
C64 C65 C66 122.5(6)
C64 C65 Cl4 118.2(5)
C66 C65 Cl4 119.2(5)
C61 C66 C65 119.0(6)
C61 C66 S4 119.5(5)
C65 C66 S4 121.5(5)
C84 Ru3 C67 98.0(2)
C84 Ru3 S5 95.4(2)
C67 Ru3 S5 91.39(18)
C84 Ru3 S6 109.64(18)
C67 Ru3 S6 152.31(18)
S5 Ru3 S6 87.60(7)
C84 Ru3 O3 77.8(2)
C67 Ru3 O3 95.0(2)
S5 Ru3 O3 171.30(13)
S6 Ru3 O3 89.50(12)
C94 S5 Ru3 106.0(3)
C99 S6 Ru3 105.3(3)
C90 O3 C91 115.8(6)
C90 O3 Ru3 110.0(4)
C91 O3 Ru3 133.3(4)
C67 N5 C70 129.0(5)
C67 N5 C68 112.7(5)
C70 N5 C68 116.8(5)
C67 N6 C77 124.4(5)
C67 N6 C69 112.9(5)
C77 N6 C69 120.4(5)
N5 C67 N6 107.5(5)
N5 C67 Ru3 130.2(5)
N6 C67 Ru3 122.3(4)
N5 C68 C69 102.2(5)
N5 C68 H68A 111.3
C69 C68 H68A 111.3
N5 C68 H68B 111.3
C69 C68 H68B 111.3
H68A C68 H68B 109.2
N6 C69 C68 101.2(5)
N6 C69 H69A 111.5
C68 C69 H69A 111.5
N6 C69 H69B 111.5
C68 C69 H69B 111.5
H69A C69 H69B 109.3
C71 C70 C75 119.0(6)
C71 C70 N5 119.5(6)
C75 C70 N5 121.2(6)
C72 C71 C70 124.3(7)
C72 C71 F5 118.2(6)
C70 C71 F5 117.5(6)
C71 C72 C73 117.0(7)
C71 C72 H72 121.5
C73 C72 H72 121.5
C72 C73 C74 121.2(7)
C72 C73 H73 119.4
C74 C73 H73 119.4
C73 C74 C75 120.9(7)
C73 C74 H74 119.5
C75 C74 H74 119.5
C74 C75 C70 117.5(7)
C74 C75 C76 122.2(6)
C70 C75 C76 120.3(6)
C75 C76 H76A 109.5
C75 C76 H76B 109.5
H76A C76 H76B 109.5
C75 C76 H76C 109.5
H76A C76 H76C 109.5
H76B C76 H76C 109.5
C78 C77 C82 118.8(7)
C78 C77 N6 121.6(7)
C82 C77 N6 119.5(6)
C77 C78 C79 117.8(8)
C77 C78 C83 120.9(7)
C79 C78 C83 121.3(7)
C80 C79 C78 120.6(7)
C80 C79 H79 119.7
C78 C79 H79 119.7
C81 C80 C79 121.9(7)
C81 C80 H80 119.0
C79 C80 H80 119.0
C82 C81 C80 116.8(8)
C82 C81 H81 121.6
C80 C81 H81 121.6
C81 C82 F6 118.9(7)
C81 C82 C77 123.7(7)
F6 C82 C77 117.5(6)
C78 C83 H83A 109.5
C78 C83 H83B 109.5
H83A C83 H83B 109.5
C78 C83 H83C 109.5
H83A C83 H83C 109.5
H83B C83 H83C 109.5
C85 C84 Ru3 120.3(5)
C85 C84 H84 119.8
Ru3 C84 H84 119.8
C90 C85 C86 118.7(6)
C90 C85 C84 118.8(6)
C86 C85 C84 122.5(6)
C87 C86 C85 120.3(7)
C87 C86 H86 119.9
C85 C86 H86 119.9
C88 C87 C86 119.9(7)
C88 C87 H87 120.0
C86 C87 H87 120.0
C87 C88 C89 121.2(7)
C87 C88 H88 119.4
C89 C88 H88 119.4
C90 C89 C88 118.3(7)
C90 C89 H89 120.9
C88 C89 H89 120.9
O3 C90 C89 125.7(7)
O3 C90 C85 113.0(6)
C89 C90 C85 121.3(7)
C93 C91 O3 110.4(7)
C93 C91 C92 115.2(7)
O3 C91 C92 108.1(6)
C93 C91 H91 107.7
O3 C91 H91 107.7
C92 C91 H91 107.7
C91 C92 H92A 109.5
C91 C92 H92B 109.5
H92A C92 H92B 109.5
C91 C92 H92C 109.5
H92A C92 H92C 109.5
H92B C92 H92C 109.5
C91 C93 H93A 109.5
C91 C93 H93B 109.5
H93A C93 H93B 109.5
C91 C93 H93C 109.5
H93A C93 H93C 109.5
H93B C93 H93C 109.5
C95 C94 C99 117.8(7)
C95 C94 S5 122.9(6)
C99 C94 S5 119.3(6)
C94 C95 C96 123.4(8)
C94 C95 Cl5 119.8(6)
C96 C95 Cl5 116.8(7)
C97 C96 C95 118.7(8)
C97 C96 H96 120.7
C95 C96 H96 120.7
C98 C97 C96 119.1(7)
C98 C97 H97 120.5
C96 C97 H97 120.5
C97 C98 C99 123.4(8)
C97 C98 Cl6 117.1(6)
C99 C98 Cl6 119.4(7)
C94 C99 C98 117.7(7)
C94 C99 S6 121.1(5)
C98 C99 S6 121.3(7)
Cl2S C1S Cl1S 110.8(6)
Cl2S C1S H1S1 109.5
Cl1S C1S H1S1 109.5
Cl2S C1S H1S2 109.5
Cl1S C1S H1S2 109.5
H1S1 C1S H1S2 108.1

loop_
_geom_bond_atom_site_label_1
_geom_bond_atom_site_label_2
_geom_bond_distance
Ru1 C18 1.830(7)
Ru1 C1 2.072(6)
Ru1 S1 2.2591(18)
Ru1 S2 2.2829(17)
Ru1 O1 2.325(5)
Cl1 C29 1.731(9)
Cl2 C32 1.737(9)
S1 C28 1.747(7)
S2 C33 1.757(8)
F1 C5 1.376(9)
F2 C16 1.350(9)
O1 C20 1.384(9)
O1 C25 1.469(8)
N1 C1 1.348(8)
N1 C4 1.434(9)
N1 C2 1.462(8)
N2 C1 1.357(8)
N2 C11 1.418(8)
N2 C3 1.487(8)
C2 C3 1.503(9)
C2 H2A 0.9900
C2 H2B 0.9900
C3 H3A 0.9900
C3 H3B 0.9900
C4 C5 1.382(11)
C4 C9 1.394(10)
C5 C6 1.369(11)
C6 C7 1.378(13)
C6 H6 0.9500
C7 C8 1.342(14)
C7 H7 0.9500
C8 C9 1.451(12)
C8 H8 0.9500
C9 C10 1.483(12)
C10 H10A 0.9800
C10 H10B 0.9800
C10 H10C 0.9800
C11 C16 1.390(10)
C11 C12 1.395(10)
C12 C13 1.397(11)
C12 C17 1.503(11)
C13 C14 1.365(13)
C13 H13 0.9500
C14 C15 1.383(12)
C14 H14 0.9500
C15 C16 1.374(11)
C15 H15 0.9500
C17 H17A 0.9800
C17 H17B 0.9800
C17 H17C 0.9800
C18 C19 1.444(9)
C18 H18 0.9500
C19 C20 1.396(10)
C19 C24 1.407(10)
C20 C21 1.387(11)
C21 C22 1.393(12)
C21 H21 0.9500
C22 C23 1.377(12)
C22 H22 0.9500
C23 C24 1.378(11)
C23 H23 0.9500
C24 H24 0.9500
C25 C27 1.490(11)
C25 C26 1.522(11)
C25 H25 1.0000
C26 H26A 0.9800
C26 H26B 0.9800
C26 H26C 0.9800
C27 H27A 0.9800
C27 H27B 0.9800
C27 H27C 0.9800
C28 C29 1.396(11)
C28 C33 1.403(11)
C29 C30 1.413(11)
C30 C31 1.356(13)
C30 H30 0.9500
C31 C32 1.362(13)
C31 H31 0.9500
C32 C33 1.409(11)
Ru2 C51 1.820(7)
Ru2 C34 2.096(6)
Ru2 S3 2.2639(16)
Ru2 S4 2.2831(15)
Ru2 O2 2.293(5)
Cl3 C62 1.739(7)
Cl4 C65 1.750(7)
S3 C61 1.750(6)
S4 C66 1.754(6)
F3 C38 1.348(11)
O2 C57 1.397(9)
O2 C58 1.465(10)
N3 C34 1.339(9)
N3 C37 1.419(10)
N3 C35 1.479(9)
N4 C34 1.326(9)
N4 C44 1.416(10)
N4 C36 1.479(9)
C35 C36 1.513(12)
C35 H35A 0.9900
C35 H35B 0.9900
C36 H36A 0.9900
C36 H36B 0.9900
C37 C42 1.335(13)
C37 C38 1.486(13)
C38 C39 1.303(13)
C39 C40 1.402(14)
C39 H39 0.9500
C40 C41 1.374(15)
C40 H40 0.9500
C41 C42 1.472(14)
C41 H41 0.9500
C42 C43 1.490(15)
C43 H43A 0.9800
C43 H43B 0.9800
C43 H43C 0.9800
C44 C45 1.380(17)
C44 C49 1.417(17)
C45 C46 1.357(19)
C45 C50 1.47(2)
C46 C47 1.38(3)
C46 H46 0.9500
C47 C48 1.34(3)
C47 H47 0.9500
C48 C49 1.43(2)
C48 H48 0.9500
C49 F4 1.41(2)
C50 H50A 0.9800
C50 H50B 0.9800
C50 H50C 0.9800
C51 C52 1.443(10)
C51 H51 0.9500
C52 C53 1.388(11)
C52 C57 1.404(11)
C53 C54 1.357(13)
C53 H53 0.9500
C54 C55 1.359(15)
C54 H54 0.9500
C55 C56 1.422(14)
C55 H55 0.9500
C56 C57 1.384(11)
C56 H56 0.9500
C58 C59 1.430(15)
C58 C60 1.452(16)
C58 H58 1.0000
C59 H59A 0.9800
C59 H59B 0.9800
C59 H59C 0.9800
C60 H60A 0.9800
C60 H60B 0.9800
C60 H60C 0.9800
C61 C66 1.399(9)
C61 C62 1.414(9)
C62 C63 1.374(9)
C63 C64 1.384(10)
C63 H63 0.9500
C64 C65 1.384(10)
C64 H64 0.9500
C65 C66 1.400(9)
Ru3 C84 1.834(7)
Ru3 C67 2.083(6)
Ru3 S5 2.2738(19)
Ru3 S6 2.2994(16)
Ru3 O3 2.312(5)
Cl5 C95 1.749(9)
Cl6 C98 1.728(9)
S5 C94 1.763(7)
S6 C99 1.741(8)
F5 C71 1.382(8)
F6 C82 1.366(8)
O3 C90 1.382(8)
O3 C91 1.493(9)
N5 C67 1.340(8)
N5 C70 1.424(8)
N5 C68 1.473(8)
N6 C67 1.341(8)
N6 C77 1.423(9)
N6 C69 1.479(8)
C68 C69 1.519(9)
C68 H68A 0.9900
C68 H68B 0.9900
C69 H69A 0.9900
C69 H69B 0.9900
C70 C71 1.377(10)
C70 C75 1.408(9)
C71 C72 1.363(10)
C72 C73 1.384(12)
C72 H72 0.9500
C73 C74 1.392(11)
C73 H73 0.9500
C74 C75 1.401(10)
C74 H74 0.9500
C75 C76 1.478(10)
C76 H76A 0.9800
C76 H76B 0.9800
C76 H76C 0.9800
C77 C78 1.382(10)
C77 C82 1.385(10)
C78 C79 1.405(11)
C78 C83 1.507(12)
C79 C80 1.371(13)
C79 H79 0.9500
C80 C81 1.370(12)
C80 H80 0.9500
C81 C82 1.362(10)
C81 H81 0.9500
C83 H83A 0.9800
C83 H83B 0.9800
C83 H83C 0.9800
C84 C85 1.455(10)
C84 H84 0.9500
C85 C90 1.391(10)
C85 C86 1.402(9)
C86 C87 1.384(10)
C86 H86 0.9500
C87 C88 1.368(11)
C87 H87 0.9500
C88 C89 1.403(11)
C88 H88 0.9500
C89 C90 1.383(10)
C89 H89 0.9500
C91 C93 1.478(11)
C91 C92 1.514(11)
C91 H91 1.0000
C92 H92A 0.9800
C92 H92B 0.9800
C92 H92C 0.9800
C93 H93A 0.9800
C93 H93B 0.9800
C93 H93C 0.9800
C94 C95 1.393(11)
C94 C99 1.403(11)
C95 C96 1.394(10)
C96 C97 1.377(13)
C96 H96 0.9500
C97 C98 1.368(13)
C97 H97 0.9500
C98 C99 1.415(10)
C1S Cl2S 1.745(12)
C1S Cl1S 1.756(12)
C1S H1S1 0.9900
C1S H1S2 0.9900

loop_
_geom_torsion_atom_site_label_1
_geom_torsion_atom_site_label_2
_geom_torsion_atom_site_label_3
_geom_torsion_atom_site_label_4
_geom_torsion
C4 N1 C1 N2 169.0(6)
C2 N1 C1 N2 5.7(7)
C4 N1 C1 Ru1 -9.8(9)
C2 N1 C1 Ru1 -173.1(5)
C11 N2 C1 N1 171.3(6)
C3 N2 C1 N1 8.0(7)
C11 N2 C1 Ru1 -9.8(9)
C3 N2 C1 Ru1 -173.1(4)
C1 N1 C2 C3 -16.3(7)
C4 N1 C2 C3 178.4(6)
C1 N2 C3 C2 -17.5(7)
C11 N2 C3 C2 177.1(6)
N1 C2 C3 N2 18.7(7)
C1 N1 C4 C5 104.5(8)
C2 N1 C4 C5 -92.6(8)
C1 N1 C4 C9 -83.4(9)
C2 N1 C4 C9 79.5(8)
C9 C4 C5 C6 2.0(12)
N1 C4 C5 C6 174.1(7)
C9 C4 C5 F1 -179.8(6)
N1 C4 C5 F1 -7.7(10)
F1 C5 C6 C7 178.9(7)
C4 C5 C6 C7 -2.9(13)
C5 C6 C7 C8 1.5(14)
C6 C7 C8 C9 0.6(15)
C5 C4 C9 C8 0.2(10)
N1 C4 C9 C8 -171.6(6)
C5 C4 C9 C10 179.6(7)
N1 C4 C9 C10 7.7(10)
C7 C8 C9 C4 -1.5(12)
C7 C8 C9 C10 179.2(8)
C1 N2 C11 C16 -68.9(9)
C3 N2 C11 C16 93.6(8)
C1 N2 C11 C12 119.1(8)
C3 N2 C11 C12 -78.3(8)
C16 C11 C12 C13 0.7(10)
N2 C11 C12 C13 172.6(6)
C16 C11 C12 C17 179.7(7)
N2 C11 C12 C17 -8.3(10)
C11 C12 C13 C14 1.1(12)
C17 C12 C13 C14 -178.0(7)
C12 C13 C14 C15 -2.3(13)
C13 C14 C15 C16 1.7(13)
C14 C15 C16 F2 -177.3(7)
C14 C15 C16 C11 0.1(12)
C12 C11 C16 F2 176.2(6)
N2 C11 C16 F2 4.1(10)
C12 C11 C16 C15 -1.3(11)
N2 C11 C16 C15 -173.4(7)
C1 Ru1 C18 C19 -100.1(5)
S1 Ru1 C18 C19 171.1(5)
S2 Ru1 C18 C19 80.5(5)
O1 Ru1 C18 C19 -5.2(5)
Ru1 C18 C19 C20 4.2(9)
Ru1 C18 C19 C24 -176.4(5)
C25 O1 C20 C21 9.5(11)
Ru1 O1 C20 C21 175.7(7)
C25 O1 C20 C19 -171.3(6)
Ru1 O1 C20 C19 -5.1(7)
C24 C19 C20 O1 -177.8(6)
C18 C19 C20 O1 1.6(9)
C24 C19 C20 C21 1.5(11)
C18 C19 C20 C21 -179.1(7)
O1 C20 C21 C22 177.2(7)
C19 C20 C21 C22 -2.0(12)
C20 C21 C22 C23 1.7(14)
C21 C22 C23 C24 -1.0(14)
C22 C23 C24 C19 0.5(12)
C20 C19 C24 C23 -0.7(11)
C18 C19 C24 C23 179.9(7)
C20 O1 C25 C27 -164.4(7)
Ru1 O1 C25 C27 32.7(9)
C20 O1 C25 C26 73.6(9)
Ru1 O1 C25 C26 -89.3(7)
Ru1 S1 C28 C29 178.8(5)
Ru1 S1 C28 C33 -1.5(6)
C33 C28 C29 C30 3.4(10)
S1 C28 C29 C30 -176.9(5)
C33 C28 C29 Cl1 -175.0(5)
S1 C28 C29 Cl1 4.7(8)
C28 C29 C30 C31 -1.9(11)
Cl1 C29 C30 C31 176.5(6)
C29 C30 C31 C32 -0.8(12)
C30 C31 C32 C33 1.8(12)
C30 C31 C32 Cl2 -177.4(6)
C29 C28 C33 C32 -2.3(10)
S1 C28 C33 C32 178.0(5)
C29 C28 C33 S2 175.6(5)
S1 C28 C33 S2 -4.1(8)
C31 C32 C33 C28 -0.3(11)
Cl2 C32 C33 C28 179.0(5)
C31 C32 C33 S2 -178.1(6)
Cl2 C32 C33 S2 1.2(9)
Ru1 S2 C33 C28 7.3(6)
Ru1 S2 C33 C32 -174.9(5)
C44 N4 C34 N3 -173.7(8)
C36 N4 C34 N3 6.9(10)
C44 N4 C34 Ru2 14.1(12)
C36 N4 C34 Ru2 -165.3(7)
C37 N3 C34 N4 171.6(7)
C35 N3 C34 N4 1.9(9)
C37 N3 C34 Ru2 -16.4(11)
C35 N3 C34 Ru2 173.9(6)
C34 N3 C35 C36 -9.3(10)
C37 N3 C35 C36 -179.9(8)
C34 N4 C36 C35 -12.3(11)
C44 N4 C36 C35 168.3(8)
N3 C35 C36 N4 11.9(10)
C34 N3 C37 C42 -75.2(11)
C35 N3 C37 C42 93.9(10)
C34 N3 C37 C38 108.2(8)
C35 N3 C37 C38 -82.7(9)
C42 C37 C38 C39 -0.1(13)
N3 C37 C38 C39 176.5(8)
C42 C37 C38 F3 178.9(8)
N3 C37 C38 F3 -4.5(10)
F3 C38 C39 C40 -177.2(7)
C37 C38 C39 C40 1.8(13)
C38 C39 C40 C41 -2.6(14)
C39 C40 C41 C42 1.5(15)
N3 C37 C42 C41 -177.2(8)
C38 C37 C42 C41 -1.0(13)
N3 C37 C42 C43 4.0(13)
C38 C37 C42 C43 -179.8(8)
C40 C41 C42 C37 0.3(14)
C40 C41 C42 C43 179.0(9)
C34 N4 C44 C45 91(2)
C36 N4 C44 C45 -90(2)
C34 N4 C44 C49 -93.9(14)
C36 N4 C44 C49 85.4(14)
N4 C44 C45 C46 175.8(16)
C49 C44 C45 C46 1(4)
N4 C44 C45 C50 -2(4)
C49 C44 C45 C50 -177(2)
C44 C45 C46 C47 0(4)
C50 C45 C46 C47 178(3)
C45 C46 C47 C48 -1(4)
C46 C47 C48 C49 0(3)
C45 C44 C49 F4 176(2)
N4 C44 C49 F4 0(2)
C45 C44 C49 C48 -1(3)
N4 C44 C49 C48 -176.9(17)
C47 C48 C49 F4 -177(2)
C47 C48 C49 C44 0(3)
C34 Ru2 C51 C52 -95.5(5)
S3 Ru2 C51 C52 169.0(5)
S4 Ru2 C51 C52 79.9(5)
O2 Ru2 C51 C52 -5.7(5)
Ru2 C51 C52 C53 -174.9(6)
Ru2 C51 C52 C57 6.6(9)
C57 C52 C53 C54 1.6(11)
C51 C52 C53 C54 -176.9(7)
C52 C53 C54 C55 -0.5(13)
C53 C54 C55 C56 0.1(13)
C54 C55 C56 C57 -0.7(12)
C55 C56 C57 O2 179.9(7)
C55 C56 C57 C52 1.8(11)
C58 O2 C57 C56 8.9(11)
Ru2 O2 C57 C56 179.6(6)
C58 O2 C57 C52 -172.9(6)
Ru2 O2 C57 C52 -2.2(7)
C53 C52 C57 C56 -2.2(11)
C51 C52 C57 C56 176.4(7)
C53 C52 C57 O2 179.5(6)
C51 C52 C57 O2 -2.0(9)
C57 O2 C58 C59 -94.1(12)
Ru2 O2 C58 C59 97.6(12)
C57 O2 C58 C60 133.2(10)
Ru2 O2 C58 C60 -35.1(13)
Ru2 S3 C61 C66 -10.7(5)
Ru2 S3 C61 C62 168.3(5)
C66 C61 C62 C63 -1.3(9)
S3 C61 C62 C63 179.7(5)
C66 C61 C62 Cl3 177.3(4)
S3 C61 C62 Cl3 -1.8(7)
C61 C62 C63 C64 -0.8(10)
Cl3 C62 C63 C64 -179.3(5)
C62 C63 C64 C65 1.6(10)
C63 C64 C65 C66 -0.4(10)
C63 C64 C65 Cl4 -179.9(5)
C62 C61 C66 C65 2.5(8)
S3 C61 C66 C65 -178.5(5)
C62 C61 C66 S4 -176.5(4)
S3 C61 C66 S4 2.5(7)
C64 C65 C66 C61 -1.7(9)
Cl4 C65 C66 C61 177.8(5)
C64 C65 C66 S4 177.3(5)
Cl4 C65 C66 S4 -3.2(7)
Ru2 S4 C66 C61 7.0(5)
Ru2 S4 C66 C65 -172.0(4)
C70 N5 C67 N6 170.8(6)
C68 N5 C67 N6 5.0(8)
C70 N5 C67 Ru3 -10.3(11)
C68 N5 C67 Ru3 -176.0(5)
C77 N6 C67 N5 170.9(6)
C69 N6 C67 N5 7.9(8)
C77 N6 C67 Ru3 -8.2(9)
C69 N6 C67 Ru3 -171.2(5)
C67 N5 C68 C69 -14.9(7)
C70 N5 C68 C69 177.5(6)
C67 N6 C69 C68 -16.5(7)
C77 N6 C69 C68 179.7(6)
N5 C68 C69 N6 17.3(7)
C67 N5 C70 C71 107.8(8)
C68 N5 C70 C71 -86.9(8)
C67 N5 C70 C75 -78.8(9)
C68 N5 C70 C75 86.5(7)
C75 C70 C71 C72 2.5(10)
N5 C70 C71 C72 176.0(6)
C75 C70 C71 F5 -177.6(6)
N5 C70 C71 F5 -4.1(9)
C70 C71 C72 C73 -1.3(11)
F5 C71 C72 C73 178.8(6)
C71 C72 C73 C74 1.7(11)
C72 C73 C74 C75 -3.2(11)
C73 C74 C75 C70 4.2(10)
C73 C74 C75 C76 -176.7(6)
C71 C70 C75 C74 -3.8(9)
N5 C70 C75 C74 -177.2(6)
C71 C70 C75 C76 177.1(6)
N5 C70 C75 C76 3.7(9)
C67 N6 C77 C78 114.1(8)
C69 N6 C77 C78 -84.1(8)
C67 N6 C77 C82 -69.6(9)
C69 N6 C77 C82 92.2(8)
C82 C77 C78 C79 5.6(10)
N6 C77 C78 C79 -178.1(6)
C82 C77 C78 C83 -176.0(6)
N6 C77 C78 C83 0.3(10)
C77 C78 C79 C80 -1.6(11)
C83 C78 C79 C80 -180.0(7)
C78 C79 C80 C81 -1.5(12)
C79 C80 C81 C82 0.4(12)
C80 C81 C82 F6 -176.4(6)
C80 C81 C82 C77 3.9(11)
C78 C77 C82 C81 -7.1(10)
N6 C77 C82 C81 176.6(6)
C78 C77 C82 F6 173.2(6)
N6 C77 C82 F6 -3.1(9)
C67 Ru3 C84 C85 -96.4(5)
S5 Ru3 C84 C85 171.4(4)
S6 Ru3 C84 C85 82.0(5)
O3 Ru3 C84 C85 -3.0(4)
Ru3 C84 C85 C90 4.4(8)
Ru3 C84 C85 C86 -173.7(5)
C90 C85 C86 C87 2.4(9)
C84 C85 C86 C87 -179.5(6)
C85 C86 C87 C88 1.3(10)
C86 C87 C88 C89 -1.0(10)
C87 C88 C89 C90 -2.9(10)
C91 O3 C90 C89 12.2(9)
Ru3 O3 C90 C89 -177.6(5)
C91 O3 C90 C85 -169.9(5)
Ru3 O3 C90 C85 0.3(6)
C88 C89 C90 O3 -175.6(6)
C88 C89 C90 C85 6.7(10)
C86 C85 C90 O3 175.5(5)
C84 C85 C90 O3 -2.7(8)
C86 C85 C90 C89 -6.5(9)
C84 C85 C90 C89 175.3(6)
C90 O3 C91 C93 139.5(6)
Ru3 O3 C91 C93 -27.8(9)
C90 O3 C91 C92 -93.8(7)
Ru3 O3 C91 C92 98.9(7)
Ru3 S5 C94 C95 172.3(5)
Ru3 S5 C94 C99 -6.8(6)
C99 C94 C95 C96 -1.5(11)
S5 C94 C95 C96 179.4(6)
C99 C94 C95 Cl5 179.0(5)
S5 C94 C95 Cl5 -0.2(9)
C94 C95 C96 C97 0.1(12)
Cl5 C95 C96 C97 179.7(6)
C95 C96 C97 C98 0.9(12)
C96 C97 C98 C99 -0.4(12)
C96 C97 C98 Cl6 175.7(6)
C95 C94 C99 C98 1.8(10)
S5 C94 C99 C98 -179.0(5)
C95 C94 C99 S6 -177.7(5)
S5 C94 C99 S6 1.5(8)
C97 C98 C99 C94 -0.9(10)
Cl6 C98 C99 C94 -177.0(5)
C97 C98 C99 S6 178.6(6)
Cl6 C98 C99 S6 2.5(8)
Ru3 S6 C99 C94 4.6(6)
Ru3 S6 C99 C98 -174.9(5)
